data_2100393
loop_
_publ_author_name
'Park, So-Hyun'
'Boysen, Hans'
'Parise, John B.'

_publ_section_title
;
 Structural disorder of a new zeolite-like lithosilicate,
 K~2.6~Li~5.4~[Li~4~Si~16~O~38~]&#x00B7;4.3H~2~O
;
_journal_coeditor_code SN5028
_journal_date_accepted 2005-11-22
_journal_date_recd_electronic 2005-09-15
_journal_issue 1
_journal_name_full 'Acta Crystallographica Section B'
_journal_page_first 42
_journal_page_last 51
_journal_paper_category FA
_journal_paper_doi 10.1107/S0108768105038784
_journal_volume 62
_journal_year 2006
_chemical_formula_sum 'H8.6 K2.6 Li9.4 O42.3 Si16'
_chemical_formula_weight 1301.80
_chemical_name_common 'RUB-30 as-synthesized'
_space_group_IT_number 11
_symmetry_cell_setting monoclinic
_symmetry_space_group_name_Hall '-P 2yb'
_symmetry_space_group_name_H-M 'P 1 21/m 1'
_atom_sites_solution_hydrogens geom
_atom_sites_solution_primary direct
_atom_sites_solution_secondary difmap
_audit_creation_method SHELXL-97
_cell_angle_alpha 90.00
_cell_angle_beta 90.08(3)
_cell_angle_gamma 90.00
_cell_formula_units_Z 1
_cell_length_a 6.5600(10)
_cell_length_b 23.057(5)
_cell_length_c 6.9780(10)
_cell_measurement_reflns_used 3676
_cell_measurement_temperature 293(2)
_cell_measurement_theta_max 25.24
_cell_measurement_theta_min 4.18
_cell_volume 1055.4(3)
_computing_structure_refinement 'SHELXL-97 (Sheldrick, 1997)'
_computing_structure_solution 'SHELXS-97 (Sheldrick, 1990)'
_diffrn_ambient_temperature 293
_diffrn_detector_area_resol_mean 0.1221
_diffrn_measured_fraction_theta_full 0.929
_diffrn_measured_fraction_theta_max 0.929
_diffrn_measurement_device_type 'Bruker SMART 1K CCD'
_diffrn_measurement_method 'Rotation data aqusition using \f scans'
_diffrn_radiation_monochromator Si(111)
_diffrn_radiation_source 'fine-focus sealed tube'
_diffrn_radiation_type 'synchrotron X-ray (X3a1, NSLS at BNL)'
_diffrn_radiation_wavelength 0.64300
_diffrn_reflns_av_R_equivalents 0.0364
_diffrn_reflns_av_sigmaI/netI 0.0281
_diffrn_reflns_limit_h_max 8
_diffrn_reflns_limit_h_min -8
_diffrn_reflns_limit_k_max 30
_diffrn_reflns_limit_k_min -30
_diffrn_reflns_limit_l_max 3
_diffrn_reflns_limit_l_min -8
_diffrn_reflns_number 7938
_diffrn_reflns_theta_full 25.39
_diffrn_reflns_theta_max 31.30
_diffrn_reflns_theta_min 3.57
_exptl_absorpt_coefficient_mu 0.647
_exptl_absorpt_correction_type none
_exptl_crystal_colour colorless
_exptl_crystal_density_diffrn 2.048
_exptl_crystal_density_meas 2.3
_exptl_crystal_density_method 'suspention method'
_exptl_crystal_description 'needle-like plate'
_exptl_crystal_F_000 684
_exptl_crystal_size_max 0.1
_exptl_crystal_size_mid 0.005
_exptl_crystal_size_min 0.001
_refine_diff_density_max 2.524
_refine_diff_density_min -2.151
_refine_ls_extinction_method none
_refine_ls_goodness_of_fit_ref 0.860
_refine_ls_hydrogen_treatment constr
_refine_ls_matrix_type full
_refine_ls_number_parameters 101
_refine_ls_number_reflns 2505
_refine_ls_number_restraints 0
_refine_ls_restrained_S_all 0.860
_refine_ls_R_factor_all 0.0965
_refine_ls_R_factor_gt 0.0920
_refine_ls_shift/su_max 15.000
_refine_ls_shift/su_mean 0.522
_refine_ls_structure_factor_coef Fsqd
_refine_ls_weighting_details 'calc w=1/[\s^2^(Fo^2^)+(0.1834P)^2^+18.3702P] where P=(Fo^2^+2Fc^2^)/3'
_refine_ls_weighting_scheme calc
_refine_ls_wR_factor_gt 0.2473
_refine_ls_wR_factor_ref 0.2544
_reflns_number_gt 2331
_reflns_number_total 2505
_reflns_threshold_expression >2sigma(I)
_cod_data_source_file sn5028.cif
_cod_data_source_block X3a1RUB-30
_cod_original_cell_volume 1055.4(4)
_cod_original_sg_symbol_H-M P21/m
_cod_original_formula_sum 'H8.60 K2.60 Li9.40 O42.30 Si16'
_cod_database_code 2100393

loop_
_symmetry_equiv_pos_as_xyz
'x, y, z'
'-x, y+1/2, -z'
'-x, -y, -z'
'x, -y-1/2, z'

loop_
_atom_site_label
_atom_site_fract_x
_atom_site_fract_y
_atom_site_fract_z
_atom_site_U_iso_or_equiv
_atom_site_adp_type
_atom_site_calc_flag
_atom_site_refinement_flags
_atom_site_occupancy
_atom_site_type_symbol
Si1 -0.5062(3) 0.10020(7) 0.1225(3) 0.0085(4) Uiso d . 1 Si
Si2 -0.1180(3) 0.31757(7) 0.1229(3) 0.0075(4) Uiso d . 1 Si
Si3 0.1306(3) 0.38743(8) -0.1532(3) 0.0078(4) Uiso d . 1 Si
Si4 0.1319(3) 0.38828(8) 0.3982(3) 0.0078(4) Uiso d . 1 Si
LiF -0.1136(17) 0.0263(5) 0.1283(19) 0.010 Uiso d . 1.00(4) Li
O1 -0.4147(8) 0.0362(2) 0.1080(9) 0.0165(11) Uiso d . 1 O
O2 0.1631(8) 0.1306(2) 0.6216(9) 0.0172(10) Uiso d . 1 O
O3 0.1753(10) -0.2500 -0.1255(12) 0.0112(13) Uiso d S 1 O
O4 0.0213(8) 0.3310(2) 0.3084(8) 0.0163(11) Uiso d . 1 O
O5 -0.6428(9) 0.1158(3) -0.0624(9) 0.0214(12) Uiso d . 1 O
O6 -0.3229(8) 0.3534(2) 0.1331(9) 0.0190(11) Uiso d . 1 O
O7 0.0044(8) 0.3316(2) -0.0707(8) 0.0175(11) Uiso d . 1 O
O8 -0.6379(9) 0.3911(2) 0.3154(9) 0.0196(12) Uiso d . 1 O
O9 0.0188(7) 0.0533(2) -0.1211(9) 0.0138(10) Uiso d . 1 O
O10 0.0101(8) 0.4460(2) 0.3692(9) 0.0139(10) Uiso d . 1 O
K1 -0.044(3) 0.2500 -0.3795(11) 0.030 Uiso d SP 0.52(3) K
K1B 0.022(6) 0.2500 -0.3814(17) 0.030 Uiso d SP 0.35(2) K
K1C 0.118(7) 0.2500 -0.384(4) 0.030 Uiso d SP 0.121(14) K
OW1 -0.3086(14) 0.0379(3) -0.3600(13) 0.030 Uiso d P 0.272(7) K
OW1B -0.4074(18) 0.0355(4) -0.3877(17) 0.030 Uiso d P 0.214(7) K
OW2 -0.390(5) 0.3143(15) -0.369(5) 0.030 Uiso d P 0.23(2) O
OW2B -0.343(5) 0.3410(16) -0.366(5) 0.030 Uiso d P 0.23(2) O
Li1 -0.110(2) 0.0257(7) -0.378(3) 0.010 Uiso d P 0.70(4) Li
Li2 -0.118(4) 0.3175(10) -0.378(4) 0.010 Uiso d P 0.48(4) Li
Li3 -0.508(5) 0.0993(13) -0.373(5) 0.010 Uiso d P 0.39(4) Li
K2 0.0230(17) -0.2500 -0.1358(19) 0.030 Uiso d SP 0.124(9) K

loop_
_atom_type_symbol
_atom_type_description
_atom_type_scat_dispersion_real
_atom_type_scat_dispersion_imag
_atom_type_scat_source
Li Li -0.0003 0.0001 'International Tables Vol C Tables 4.2.6.8 and 6.1.1.4'
H H 0.0000 0.0000 'International Tables Vol C Tables 4.2.6.8 and 6.1.1.4'
O O 0.0106 0.0060 'International Tables Vol C Tables 4.2.6.8 and 6.1.1.4'
Si Si 0.0817 0.0704 'International Tables Vol C Tables 4.2.6.8 and 6.1.1.4'
K K 0.2009 0.2494 'International Tables Vol C Tables 4.2.6.8 and 6.1.1.4'

loop_
_geom_angle_atom_site_label_1
_geom_angle_atom_site_label_2
_geom_angle_atom_site_label_3
_geom_angle_site_symmetry_1
_geom_angle_site_symmetry_3
_geom_angle
O1 Si1 O5 . . 111.4(3)
O1 Si1 O6 . 4_565 109.6(3)
O5 Si1 O6 . 4_565 107.7(3)
O1 Si1 O8 . 4_565 111.7(3)
O5 Si1 O8 . 4_565 110.0(3)
O6 Si1 O8 4_565 4_565 106.2(3)
O6 Si2 O3 . 3 108.0(3)
O6 Si2 O7 . . 111.0(3)
O3 Si2 O7 3 . 108.9(4)
O6 Si2 O4 . . 110.1(3)
O3 Si2 O4 3 . 108.1(4)
O7 Si2 O4 . . 110.7(3)
O9 Si3 O5 4_565 4_665 114.4(3)
O9 Si3 O7 4_565 . 113.5(3)
O5 Si3 O7 4_665 . 107.0(3)
O9 Si3 O2 4_565 4_564 114.8(3)
O5 Si3 O2 4_665 4_564 104.1(3)
O7 Si3 O2 . 4_564 101.8(3)
O10 Si4 O8 . 1_655 113.4(3)
O10 Si4 O4 . . 114.3(3)
O8 Si4 O4 1_655 . 108.0(3)
O10 Si4 O2 . 4_565 114.5(3)
O8 Si4 O2 1_655 4_565 103.6(3)
O4 Si4 O2 . 4_565 101.9(3)
O9 LiF O10 3 4_565 101.4(6)
O9 LiF O1 3 . 115.2(6)
O10 LiF O1 4_565 . 115.4(7)
O9 LiF O9 3 . 97.4(6)
O10 LiF O9 4_565 . 116.9(6)
O1 LiF O9 . . 109.1(6)

loop_
_geom_bond_atom_site_label_1
_geom_bond_atom_site_label_2
_geom_bond_site_symmetry_2
_geom_bond_distance
Si1 O1 . 1.596(5)
Si1 O5 . 1.610(7)
Si1 O6 4_565 1.610(6)
Si1 O8 4_565 1.614(6)
Si2 O6 . 1.580(6)
Si2 O3 3 1.603(2)
Si2 O7 . 1.606(6)
Si2 O4 . 1.613(6)
Si3 O9 4_565 1.568(5)
Si3 O5 4_665 1.617(6)
Si3 O7 . 1.635(6)
Si3 O2 4_564 1.640(6)
Si4 O10 . 1.565(5)
Si4 O8 1_655 1.619(6)
Si4 O4 . 1.631(6)
Si4 O2 4_565 1.631(6)
LiF O9 3 1.937(12)
LiF O10 4_565 1.972(14)
LiF O1 . 1.993(13)
LiF O9 . 2.043(14)
K1 OW2 4_565 2.71(3)
K1 OW2 . 2.71(3)
K1 OW2B 4_565 2.88(3)
K1 OW2B . 2.88(3)
K1 O7 4_565 2.879(8)
K1 O4 4_564 2.901(8)
K1 O4 1_554 2.901(8)
K1 O2 4_564 3.069(9)
K1B O4 4_564 2.859(11)
K1B O4 1_554 2.859(11)
K1B O7 4_565 2.874(11)
K1B O2 4_564 2.902(13)
K1B O2 1_554 2.902(13)
K1B OW2 4_565 3.09(4)
K1B OW2 . 3.09(4)
K1B OW2B 4_565 3.19(4)
K1C O2 4_564 2.768(7)
K1C O2 1_554 2.768(7)
K1C O4 4_564 2.91(2)
K1C O4 1_554 2.91(2)
K1C O7 4_565 2.98(2)
Li1 OW1 . 1.338(17)
Li1 OW1B . 1.964(19)
Li1 O10 2_545 1.953(16)
Li1 O10 4_564 2.041(18)
Li1 O9 . 2.081(18)
Li2 OW2B . 1.58(4)
Li2 OW2 . 1.79(4)
Li2 O2 4_564 2.20(2)
Li2 O7 . 2.31(3)
Li2 O4 1_554 2.39(3)
Li3 OW1B . 1.61(3)
Li3 OW2B 4_565 1.75(4)
Li3 OW1 . 1.93(3)
Li3 OW2 4_565 2.14(4)
Li3 O2 1_454 2.28(3)
Li3 O8 4_564 2.35(4)
Li3 O5 . 2.37(4)
K2 O3 . 1.010(10)
K2 O4 2_545 2.241(9)
K2 O4 3 2.241(9)
K2 O7 2_545 2.378(10)
K2 O7 3 2.378(10)
K2 O6 2_545 3.092(9)
K2 O6 3 3.092(9)
